data_7116449
loop_
_publ_author_name
'Yu Jiang'
'Xiang-Ying Tang'
'Min Shi'

_publ_section_title
;
 A Rh-catalyzed 1,2-sulfur migration/aza-Diels-Alder cascade initiated by
 aza-vinyl carbenoids from sulfur-tethered N-sulfonyl-1,2,3-triazoles
;
_journal_name_full Chem.Commun.
_journal_page_first 2122
_journal_paper_doi 10.1039/C4cc08829H
_journal_volume 51
_journal_year 2015
_chemical_absolute_configuration unk
_chemical_formula_sum 'C34 H34 N2 O4 S4'
_chemical_formula_weight 662.87
_chemical_name_systematic
; 
 ? 
;
_space_group_crystal_system orthorhombic
_space_group_IT_number 41
_symmetry_space_group_name_Hall 'A 2 -2ab'
_symmetry_space_group_name_H-M 'A b a 2'
_atom_sites_solution_hydrogens geom
_audit_creation_method SHELXL-2013
_audit_update_record
;
2014-04-09 deposited with the CCDC.
2014-12-23 downloaded from the CCDC.
;
_cell_angle_alpha 90
_cell_angle_beta 90
_cell_angle_gamma 90
_cell_formula_units_Z 8
_cell_length_a 28.621(7)
_cell_length_b 26.533(8)
_cell_length_c 9.756(3)
_cell_measurement_reflns_used 1793
_cell_measurement_temperature 293(2)
_cell_measurement_theta_max 56.536
_cell_measurement_theta_min 4.663
_cell_volume 7409(4)
_computing_cell_refinement 'Bruker SMART'
_computing_data_collection 'Bruker SMART'
_computing_data_reduction 'Bruker SHELXTL'
_computing_molecular_graphics 'Bruker SHELXTL'
_computing_publication_material 'Bruker SHELXTL'
_computing_structure_refinement 'SHELXL-2013 (Sheldrick, 2013)'
_computing_structure_solution 'Bruker SHELXTL'
_diffrn_ambient_temperature 293(2)
_diffrn_measured_fraction_theta_full 0.979
_diffrn_measured_fraction_theta_max 0.999
_diffrn_measurement_device_type 'CCD area detector'
_diffrn_measurement_method 'phi and omega scans'
_diffrn_radiation_type MoK\a
_diffrn_radiation_wavelength 0.71073
_diffrn_reflns_av_unetI/netI 0.2008
_diffrn_reflns_Laue_measured_fraction_full 0.979
_diffrn_reflns_Laue_measured_fraction_max 0.999
_diffrn_reflns_point_group_measured_fraction_full 0.974
_diffrn_reflns_point_group_measured_fraction_max 0.993
_diffrn_reflns_theta_full 25.242
_diffrn_reflns_theta_max 25.050
_diffrn_reflns_theta_min 2.093
_exptl_absorpt_coefficient_mu 0.293
_exptl_absorpt_correction_T_max 0.7457
_exptl_absorpt_correction_T_min 0.5525
_exptl_absorpt_correction_type multi-scan
_exptl_absorpt_process_details sadabs
_exptl_crystal_colour colorless
_exptl_crystal_density_diffrn 1.189
_exptl_crystal_description prismatic
_exptl_crystal_F_000 2784
_exptl_crystal_size_max 0.102
_exptl_crystal_size_mid 0.089
_exptl_crystal_size_min 0.045
_platon_squeeze_details
;
;
_refine_diff_density_max 0.291
_refine_diff_density_min -0.300
_refine_diff_density_rms 0.080
_refine_ls_abs_structure_details
; 
 Flack x determined using 776 quotients [(I+)-(I-)]/[(I+)+(I-)] 
 (Parsons and Flack (2004), Acta Cryst. A60, s61). 
;
_refine_ls_abs_structure_Flack 0.56(13)
_refine_ls_extinction_method none
_refine_ls_goodness_of_fit_ref 0.882
_refine_ls_hydrogen_treatment constr
_refine_ls_matrix_type full
_refine_ls_number_parameters 401
_refine_ls_number_reflns 6523
_refine_ls_number_restraints 1
_refine_ls_restrained_S_all 0.882
_refine_ls_R_factor_all 0.2146
_refine_ls_R_factor_gt 0.0887
_refine_ls_shift/su_max 0.000
_refine_ls_shift/su_mean 0.000
_refine_ls_structure_factor_coef Fsqd
_refine_ls_weighting_details 'w=1/[\s^2^(Fo^2^)+(0.0888P)^2^] where P=(Fo^2^+2Fc^2^)/3'
_refine_ls_weighting_scheme calc
_refine_ls_wR_factor_gt 0.1676
_refine_ls_wR_factor_ref 0.1994
_reflns_Friedel_coverage 0.867
_reflns_Friedel_fraction_full 0.967
_reflns_Friedel_fraction_max 0.988
_reflns_number_gt 2591
_reflns_number_total 6523
_reflns_threshold_expression 'I > 2\s(I)'
_cod_data_source_file c4cc08829h2.cif
_cod_data_source_block cd214198
_cod_original_cell_volume 7409(3)
_cod_database_code 7116449
_shelx_space_group_comment
; 
The symmetry employed for this shelxl refinement is uniquely defined 
by the following loop, which should always be used as a source of 
symmetry information in preference to the above space-group names. 
They are only intended as comments. 
;
_shelxl_version_number 2013-4

loop_
_space_group_symop_operation_xyz
'x, y, z'
'-x, -y, z'
'x+1/2, -y+1/2, z'
'-x+1/2, y+1/2, z'
'x, y+1/2, z+1/2'
'-x, -y+1/2, z+1/2'
'x+1/2, -y+1, z+1/2'
'-x+1/2, y+1, z+1/2'

loop_
_atom_site_label
_atom_site_type_symbol
_atom_site_fract_x
_atom_site_fract_y
_atom_site_fract_z
_atom_site_U_iso_or_equiv
_atom_site_adp_type
_atom_site_occupancy
_atom_site_site_symmetry_order
_atom_site_calc_flag
_atom_site_refinement_flags_posn
_atom_site_refinement_flags_adp
S1 S 0.15731(14) 0.22731(13) 0.8622(3) 0.0776(10) Uani 1 1 d . .
S2 S 0.03676(11) 0.35722(14) 0.9142(3) 0.0809(11) Uani 1 1 d . .
S3 S 0.09686(16) 0.53234(13) 0.7663(4) 0.0995(14) Uani 1 1 d . .
S4 S 0.16729(11) 0.40294(11) 1.0385(3) 0.0730(10) Uani 1 1 d . .
N1 N 0.0851(3) 0.3932(3) 0.9257(9) 0.063(3) Uani 1 1 d . .
N2 N 0.1504(3) 0.2884(3) 0.8331(10) 0.059(2) Uani 1 1 d . .
O1 O 0.2040(3) 0.2158(3) 0.8238(12) 0.117(4) Uani 1 1 d . .
O2 O 0.1203(4) 0.2037(3) 0.7911(9) 0.103(3) Uani 1 1 d . .
O3 O 0.0474(3) 0.3098(3) 0.9767(8) 0.095(3) Uani 1 1 d . .
O4 O 0.0003(3) 0.3882(4) 0.9658(9) 0.114(4) Uani 1 1 d . .
C1 C 0.0781(4) 0.4432(5) 0.8776(13) 0.069(3) Uani 1 1 d . .
H1 H 0.0516 0.4603 0.9071 0.083 Uiso 1 1 calc R U
C2 C 0.1067(5) 0.4666(4) 0.7944(13) 0.069(4) Uani 1 1 d . .
C3 C 0.1479(5) 0.4436(4) 0.7354(11) 0.075(4) Uani 1 1 d . .
H3A H 0.1755 0.4589 0.7751 0.090 Uiso 1 1 calc R U
H3B H 0.1484 0.4500 0.6376 0.090 Uiso 1 1 calc R U
C4 C 0.1492(4) 0.3874(4) 0.7601(11) 0.062(3) Uani 1 1 d . .
H4A H 0.1304 0.3706 0.6912 0.074 Uiso 1 1 calc R U
H4B H 0.1811 0.3755 0.7506 0.074 Uiso 1 1 calc R U
C5 C 0.1314(3) 0.3735(4) 0.8998(10) 0.047(3) Uani 1 1 d . .
C6 C 0.1359(3) 0.3180(4) 0.9275(11) 0.054(3) Uani 1 1 d . .
H6 H 0.1282 0.3052 1.0133 0.064 Uiso 1 1 calc R U
C7 C 0.1493(5) 0.2146(4) 1.0391(14) 0.061(3) Uani 1 1 d . .
C8 C 0.1891(5) 0.2102(4) 1.1213(14) 0.071(4) Uani 1 1 d . .
H8 H 0.2191 0.2151 1.0869 0.085 Uiso 1 1 calc R U
C9 C 0.1810(6) 0.1982(5) 1.2576(19) 0.098(5) Uani 1 1 d . .
H9 H 0.2066 0.1948 1.3157 0.118 Uiso 1 1 calc R U
C10 C 0.1369(7) 0.1910(5) 1.3113(15) 0.084(4) Uani 1 1 d . .
C11 C 0.1005(5) 0.1981(5) 1.2262(16) 0.076(4) Uani 1 1 d . .
H11 H 0.0705 0.1958 1.2621 0.092 Uiso 1 1 calc R U
C12 C 0.1054(4) 0.2083(4) 1.0910(16) 0.068(4) Uani 1 1 d . .
H12 H 0.0793 0.2109 1.0345 0.081 Uiso 1 1 calc R U
C13 C 0.1321(7) 0.1769(6) 1.4592(17) 0.140(6) Uani 1 1 d . .
H13A H 0.1002 0.1813 1.4873 0.209 Uiso 1 1 calc R U
H13B H 0.1520 0.1980 1.5137 0.209 Uiso 1 1 calc R U
H13C H 0.1410 0.1423 1.4713 0.209 Uiso 1 1 calc R U
C14 C 0.0278(4) 0.3456(5) 0.7408(11) 0.061(3) Uani 1 1 d . .
C15 C 0.0411(4) 0.3023(5) 0.6770(16) 0.076(4) Uani 1 1 d . .
H15 H 0.0561 0.2767 0.7250 0.092 Uiso 1 1 calc R U
C16 C 0.0318(4) 0.2975(5) 0.5414(18) 0.080(4) Uani 1 1 d . .
H16 H 0.0392 0.2671 0.4992 0.097 Uiso 1 1 calc R U
C17 C 0.0128(4) 0.3332(6) 0.4655(15) 0.073(4) Uani 1 1 d . .
C18 C 0.0001(4) 0.3774(5) 0.5251(15) 0.073(3) Uani 1 1 d . .
H18 H -0.0132 0.4027 0.4717 0.087 Uiso 1 1 calc R U
C19 C 0.0066(4) 0.3856(5) 0.6646(15) 0.070(3) Uani 1 1 d . .
H19 H -0.0023 0.4156 0.7063 0.084 Uiso 1 1 calc R U
C20 C 0.0049(5) 0.3262(5) 0.3134(16) 0.108(5) Uani 1 1 d . .
H20A H 0.0115 0.3572 0.2665 0.162 Uiso 1 1 calc R U
H20B H -0.0270 0.3166 0.2975 0.162 Uiso 1 1 calc R U
H20C H 0.0253 0.3002 0.2798 0.162 Uiso 1 1 calc R U
C21 C 0.0951(5) 0.5334(5) 0.5864(13) 0.075(4) Uani 1 1 d . .
C22 C 0.0720(5) 0.4985(5) 0.5088(15) 0.095(5) Uani 1 1 d . .
H22 H 0.0577 0.4714 0.5525 0.114 Uiso 1 1 calc R U
C23 C 0.0691(6) 0.5020(5) 0.3700(16) 0.105(5) Uani 1 1 d . .
H23 H 0.0524 0.4779 0.3211 0.126 Uiso 1 1 calc R U
C24 C 0.0907(5) 0.5408(6) 0.3012(13) 0.082(4) Uani 1 1 d . .
C25 C 0.1139(6) 0.5761(5) 0.381(2) 0.105(5) Uani 1 1 d . .
H25 H 0.1277 0.6038 0.3387 0.126 Uiso 1 1 calc R U
C26 C 0.1172(5) 0.5716(6) 0.5198(19) 0.096(4) Uani 1 1 d . .
H26 H 0.1347 0.5948 0.5694 0.115 Uiso 1 1 calc R U
C27 C 0.0903(8) 0.5451(6) 0.1506(17) 0.152(8) Uani 1 1 d . .
H27A H 0.1061 0.5754 0.1236 0.228 Uiso 1 1 calc R U
H27B H 0.0585 0.5462 0.1187 0.228 Uiso 1 1 calc R U
H27C H 0.1058 0.5165 0.1112 0.228 Uiso 1 1 calc R U
C28 C 0.2248(4) 0.3843(5) 0.9939(11) 0.062(3) Uani 1 1 d . .
C29 C 0.2531(5) 0.4162(5) 0.9300(14) 0.085(4) Uani 1 1 d . .
H29 H 0.2422 0.4482 0.9083 0.102 Uiso 1 1 calc R U
C30 C 0.2992(6) 0.4027(8) 0.8938(14) 0.107(5) Uani 1 1 d . .
H30 H 0.3187 0.4249 0.8475 0.129 Uiso 1 1 calc R U
C31 C 0.3141(5) 0.3551(9) 0.9301(17) 0.096(5) Uani 1 1 d . .
C32 C 0.2857(7) 0.3225(6) 0.9981(18) 0.108(6) Uani 1 1 d . .
H32 H 0.2964 0.2906 1.0222 0.129 Uiso 1 1 calc R U
C33 C 0.2404(5) 0.3375(5) 1.0313(16) 0.092(4) Uani 1 1 d . .
H33 H 0.2208 0.3157 1.0788 0.111 Uiso 1 1 calc R U
C34 C 0.3647(6) 0.3400(9) 0.884(2) 0.182(9) Uani 1 1 d . .
H34A H 0.3746 0.3107 0.9337 0.273 Uiso 1 1 calc R U
H34B H 0.3857 0.3674 0.9019 0.273 Uiso 1 1 calc R U
H34C H 0.3647 0.3327 0.7875 0.273 Uiso 1 1 calc R U

loop_
_atom_site_aniso_label
_atom_site_aniso_U_11
_atom_site_aniso_U_22
_atom_site_aniso_U_33
_atom_site_aniso_U_23
_atom_site_aniso_U_13
_atom_site_aniso_U_12
S1 0.089(3) 0.070(2) 0.073(3) -0.0127(19) 0.007(2) 0.0080(19)
S2 0.061(2) 0.117(3) 0.064(2) 0.025(2) 0.0145(19) 0.022(2)
S3 0.164(4) 0.069(2) 0.066(2) -0.0123(19) -0.020(2) 0.041(2)
S4 0.083(2) 0.084(2) 0.0526(18) -0.0080(18) -0.005(2) 0.0148(18)
N1 0.060(7) 0.081(7) 0.048(6) 0.001(5) 0.001(5) 0.035(5)
N2 0.060(6) 0.058(6) 0.059(6) 0.010(5) 0.007(5) -0.002(5)
O1 0.101(8) 0.110(7) 0.140(9) 0.008(7) 0.052(7) 0.042(6)
O2 0.150(9) 0.086(7) 0.073(6) -0.027(5) -0.011(6) -0.021(6)
O3 0.081(6) 0.125(7) 0.079(7) 0.043(6) 0.014(5) 0.016(5)
O4 0.084(7) 0.184(9) 0.074(6) 0.015(6) 0.032(5) 0.069(6)
C1 0.072(9) 0.085(9) 0.051(8) -0.008(7) -0.011(7) 0.042(8)
C2 0.085(10) 0.066(8) 0.056(8) -0.001(7) -0.002(8) 0.040(7)
C3 0.106(11) 0.078(9) 0.040(8) -0.007(6) -0.010(7) 0.021(8)
C4 0.062(8) 0.069(8) 0.055(8) 0.002(6) -0.008(7) 0.016(6)
C5 0.057(7) 0.054(7) 0.032(6) 0.008(5) -0.001(6) 0.007(5)
C6 0.038(6) 0.085(9) 0.038(7) 0.005(6) -0.003(6) 0.007(6)
C7 0.069(10) 0.036(6) 0.078(8) -0.001(6) -0.011(9) 0.002(6)
C8 0.065(10) 0.065(8) 0.083(10) 0.032(7) -0.007(8) -0.002(6)
C9 0.093(13) 0.089(10) 0.112(15) 0.007(10) -0.049(12) 0.002(9)
C10 0.111(14) 0.076(9) 0.065(11) 0.000(7) -0.002(11) -0.013(9)
C11 0.075(11) 0.077(9) 0.077(12) 0.007(7) -0.001(9) -0.013(7)
C12 0.031(9) 0.082(9) 0.090(12) -0.010(7) -0.007(7) -0.001(6)
C13 0.192(18) 0.139(15) 0.089(13) 0.021(10) 0.003(13) 0.005(13)
C14 0.030(7) 0.099(10) 0.055(8) 0.016(8) 0.000(6) 0.008(6)
C15 0.059(9) 0.073(10) 0.098(12) 0.001(8) -0.011(9) 0.009(7)
C16 0.060(9) 0.067(9) 0.114(13) -0.014(10) -0.012(9) 0.006(7)
C17 0.049(8) 0.088(11) 0.081(10) -0.005(9) -0.006(7) -0.015(7)
C18 0.056(9) 0.085(10) 0.076(11) 0.008(8) 0.000(8) 0.001(7)
C19 0.046(8) 0.088(9) 0.076(10) 0.002(8) -0.008(7) 0.002(7)
C20 0.094(11) 0.115(12) 0.114(14) 0.006(10) -0.028(10) -0.015(9)
C21 0.102(11) 0.052(8) 0.072(9) 0.006(7) 0.001(8) 0.024(8)
C22 0.146(14) 0.065(9) 0.073(11) 0.014(8) -0.017(9) -0.013(9)
C23 0.166(15) 0.075(10) 0.074(11) 0.010(8) -0.038(10) -0.022(9)
C24 0.107(11) 0.083(11) 0.057(10) 0.004(8) 0.003(8) 0.021(9)
C25 0.145(15) 0.069(10) 0.102(14) 0.013(10) 0.021(12) -0.003(9)
C26 0.104(12) 0.084(12) 0.100(13) -0.019(10) 0.002(11) 0.005(9)
C27 0.25(2) 0.121(14) 0.082(13) 0.010(10) -0.010(13) 0.046(14)
C28 0.066(9) 0.073(9) 0.047(8) 0.004(6) -0.017(7) -0.009(8)
C29 0.076(10) 0.117(11) 0.063(9) 0.005(9) -0.004(8) 0.025(9)
C30 0.089(13) 0.186(18) 0.047(9) 0.007(10) -0.008(8) 0.017(11)
C31 0.074(12) 0.141(16) 0.073(11) -0.037(11) -0.046(10) 0.028(12)
C32 0.107(15) 0.092(12) 0.124(16) -0.024(11) -0.064(13) 0.027(11)
C33 0.076(12) 0.088(11) 0.112(12) -0.022(9) -0.047(10) 0.009(8)
C34 0.107(14) 0.29(3) 0.154(19) -0.039(19) 0.009(14) 0.075(15)

loop_
_atom_type_symbol
_atom_type_description
_atom_type_scat_dispersion_real
_atom_type_scat_dispersion_imag
_atom_type_scat_source
C C 0.0033 0.0016 'International Tables Vol C Tables 4.2.6.8 and 6.1.1.4'
H H 0.0000 0.0000 'International Tables Vol C Tables 4.2.6.8 and 6.1.1.4'
N N 0.0061 0.0033 'International Tables Vol C Tables 4.2.6.8 and 6.1.1.4'
O O 0.0106 0.0060 'International Tables Vol C Tables 4.2.6.8 and 6.1.1.4'
S S 0.1246 0.1234 'International Tables Vol C Tables 4.2.6.8 and 6.1.1.4'

loop_
_geom_angle_atom_site_label_1
_geom_angle_atom_site_label_2
_geom_angle_atom_site_label_3
_geom_angle
O2 S1 O1 118.7(6)
O2 S1 N2 105.0(6)
O1 S1 N2 106.1(5)
O2 S1 C7 107.3(6)
O1 S1 C7 109.7(7)
N2 S1 C7 109.7(5)
O4 S2 O3 120.9(6)
O4 S2 N1 104.5(6)
O3 S2 N1 107.2(5)
O4 S2 C14 109.8(6)
O3 S2 C14 106.9(6)
N1 S2 C14 106.7(5)
C21 S3 C2 100.0(6)
C28 S4 C5 102.5(5)
C1 N1 C5 114.1(9)
C1 N1 S2 113.1(8)
C5 N1 S2 122.3(7)
C6 N2 S1 121.1(8)
C2 C1 N1 124.1(11)
C2 C1 H1 117.9
N1 C1 H1 117.9
C1 C2 C3 123.6(11)
C1 C2 S3 117.5(10)
C3 C2 S3 118.6(11)
C2 C3 C4 112.0(11)
C2 C3 H3A 109.2
C4 C3 H3A 109.2
C2 C3 H3B 109.2
C4 C3 H3B 109.2
H3A C3 H3B 107.9
C5 C4 C3 112.2(9)
C5 C4 H4A 109.2
C3 C4 H4A 109.2
C5 C4 H4B 109.2
C3 C4 H4B 109.2
H4A C4 H4B 107.9
N1 C5 C4 112.4(8)
N1 C5 C6 113.7(8)
C4 C5 C6 112.0(9)
N1 C5 S4 103.0(7)
C4 C5 S4 111.6(7)
C6 C5 S4 103.3(6)
N2 C6 C5 120.0(10)
N2 C6 H6 120.0
C5 C6 H6 120.0
C12 C7 C8 121.8(13)
C12 C7 S1 120.2(11)
C8 C7 S1 118.0(11)
C9 C8 C7 115.6(13)
C9 C8 H8 122.2
C7 C8 H8 122.2
C10 C9 C8 123.3(14)
C10 C9 H9 118.3
C8 C9 H9 118.3
C11 C10 C9 117.1(14)
C11 C10 C13 123.9(17)
C9 C10 C13 119.0(17)
C10 C11 C12 123.3(14)
C10 C11 H11 118.3
C12 C11 H11 118.3
C11 C12 C7 118.7(13)
C11 C12 H12 120.6
C7 C12 H12 120.6
C10 C13 H13A 109.5
C10 C13 H13B 109.5
H13A C13 H13B 109.5
C10 C13 H13C 109.5
H13A C13 H13C 109.5
H13B C13 H13C 109.5
C15 C14 C19 120.5(12)
C15 C14 S2 123.6(10)
C19 C14 S2 115.9(11)
C16 C15 C14 118.0(12)
C16 C15 H15 121.0
C14 C15 H15 121.0
C17 C16 C15 124.2(14)
C17 C16 H16 117.9
C15 C16 H16 117.9
C16 C17 C18 119.3(14)
C16 C17 C20 121.6(15)
C18 C17 C20 119.1(15)
C17 C18 C19 121.2(13)
C17 C18 H18 119.4
C19 C18 H18 119.4
C18 C19 C14 116.7(12)
C18 C19 H19 121.6
C14 C19 H19 121.6
C17 C20 H20A 109.5
C17 C20 H20B 109.5
H20A C20 H20B 109.5
C17 C20 H20C 109.5
H20A C20 H20C 109.5
H20B C20 H20C 109.5
C26 C21 C22 117.7(13)
C26 C21 S3 118.5(13)
C22 C21 S3 123.8(12)
C23 C22 C21 122.3(14)
C23 C22 H22 118.9
C21 C22 H22 118.9
C22 C23 C24 120.7(14)
C22 C23 H23 119.7
C24 C23 H23 119.7
C23 C24 C25 116.5(12)
C23 C24 C27 122.7(16)
C25 C24 C27 120.8(16)
C26 C25 C24 122.1(14)
C26 C25 H25 119.0
C24 C25 H25 119.0
C21 C26 C25 120.7(15)
C21 C26 H26 119.7
C25 C26 H26 119.7
C24 C27 H27A 109.5
C24 C27 H27B 109.5
H27A C27 H27B 109.5
C24 C27 H27C 109.5
H27A C27 H27C 109.5
H27B C27 H27C 109.5
C29 C28 C33 120.3(13)
C29 C28 S4 120.2(11)
C33 C28 S4 119.4(11)
C28 C29 C30 121.7(13)
C28 C29 H29 119.1
C30 C29 H29 119.1
C31 C30 C29 117.2(15)
C31 C30 H30 121.4
C29 C30 H30 121.4
C32 C31 C30 121.5(16)
C32 C31 C34 122(2)
C30 C31 C34 116(2)
C31 C32 C33 119.2(16)
C31 C32 H32 120.4
C33 C32 H32 120.4
C28 C33 C32 120.0(15)
C28 C33 H33 120.0
C32 C33 H33 120.0
C31 C34 H34A 109.5
C31 C34 H34B 109.5
H34A C34 H34B 109.5
C31 C34 H34C 109.5
H34A C34 H34C 109.5
H34B C34 H34C 109.5

loop_
_geom_bond_atom_site_label_1
_geom_bond_atom_site_label_2
_geom_bond_distance
S1 O2 1.413(9)
S1 O1 1.422(9)
S1 N2 1.658(9)
S1 C7 1.773(14)
S2 O4 1.419(8)
S2 O3 1.432(8)
S2 N1 1.685(10)
S2 C14 1.739(12)
S3 C21 1.756(13)
S3 C2 1.787(12)
S4 C28 1.774(13)
S4 C5 1.871(10)
N1 C1 1.419(14)
N1 C5 1.447(12)
N2 C6 1.280(12)
C1 C2 1.309(15)
C1 H1 0.9300
C2 C3 1.448(15)
C3 C4 1.511(15)
C3 H3A 0.9700
C3 H3B 0.9700
C4 C5 1.500(14)
C4 H4A 0.9700
C4 H4B 0.9700
C5 C6 1.502(13)
C6 H6 0.9300
C7 C12 1.366(15)
C7 C8 1.398(16)
C8 C9 1.39(2)
C8 H8 0.9300
C9 C10 1.378(19)
C9 H9 0.9300
C10 C11 1.346(18)
C10 C13 1.497(19)
C11 C12 1.354(16)
C11 H11 0.9300
C12 H12 0.9300
C13 H13A 0.9600
C13 H13B 0.9600
C13 H13C 0.9600
C14 C15 1.363(15)
C14 C19 1.430(15)
C15 C16 1.355(18)
C15 H15 0.9300
C16 C17 1.319(17)
C16 H16 0.9300
C17 C18 1.359(16)
C17 C20 1.512(18)
C18 C19 1.391(17)
C18 H18 0.9300
C19 H19 0.9300
C20 H20A 0.9600
C20 H20B 0.9600
C20 H20C 0.9600
C21 C26 1.358(18)
C21 C22 1.367(17)
C22 C23 1.360(18)
C22 H22 0.9300
C23 C24 1.376(18)
C23 H23 0.9300
C24 C25 1.389(18)
C24 C27 1.47(2)
C25 C26 1.36(2)
C25 H25 0.9300
C26 H26 0.9300
C27 H27A 0.9600
C27 H27B 0.9600
C27 H27C 0.9600
C28 C29 1.325(16)
C28 C33 1.370(15)
C29 C30 1.413(18)
C29 H29 0.9300
C30 C31 1.38(2)
C30 H30 0.9300
C31 C32 1.36(2)
C31 C34 1.57(2)
C32 C33 1.39(2)
C32 H32 0.9300
C33 H33 0.9300
C34 H34A 0.9600
C34 H34B 0.9600
C34 H34C 0.9600

loop_
_geom_torsion_atom_site_label_1
_geom_torsion_atom_site_label_2
_geom_torsion_atom_site_label_3
_geom_torsion_atom_site_label_4
_geom_torsion
O4 S2 N1 C1 -45.5(9)
O3 S2 N1 C1 -175.0(8)
C14 S2 N1 C1 70.8(9)
O4 S2 N1 C5 171.8(8)
O3 S2 N1 C5 42.3(9)
C14 S2 N1 C5 -71.9(9)
O2 S1 N2 C6 107.5(9)
O1 S1 N2 C6 -126.0(9)
C7 S1 N2 C6 -7.5(10)
C5 N1 C1 C2 12.8(16)
S2 N1 C1 C2 -133.1(11)
N1 C1 C2 C3 3.2(19)
N1 C1 C2 S3 -170.6(8)
C21 S3 C2 C1 -127.3(11)
C21 S3 C2 C3 58.6(11)
C1 C2 C3 C4 10.3(16)
S3 C2 C3 C4 -176.0(8)
C2 C3 C4 C5 -38.1(13)
C1 N1 C5 C4 -41.0(12)
S2 N1 C5 C4 101.4(10)
C1 N1 C5 C6 -169.6(9)
S2 N1 C5 C6 -27.2(12)
C1 N1 C5 S4 79.3(9)
S2 N1 C5 S4 -138.4(6)
C3 C4 C5 N1 54.5(12)
C3 C4 C5 C6 -176.0(9)
C3 C4 C5 S4 -60.7(11)
C28 S4 C5 N1 -173.6(7)
C28 S4 C5 C4 -52.7(8)
C28 S4 C5 C6 67.8(8)
S1 N2 C6 C5 178.1(7)
N1 C5 C6 N2 124.0(10)
C4 C5 C6 N2 -4.8(13)
S4 C5 C6 N2 -125.1(8)
O2 S1 C7 C12 -30.3(11)
O1 S1 C7 C12 -160.6(9)
N2 S1 C7 C12 83.2(10)
O2 S1 C7 C8 148.3(9)
O1 S1 C7 C8 18.0(10)
N2 S1 C7 C8 -98.2(9)
C12 C7 C8 C9 1.2(17)
S1 C7 C8 C9 -177.4(9)
C7 C8 C9 C10 -0.3(19)
C8 C9 C10 C11 -3(2)
C8 C9 C10 C13 178.6(14)
C9 C10 C11 C12 4.7(19)
C13 C10 C11 C12 -176.5(14)
C10 C11 C12 C7 -3.9(19)
C8 C7 C12 C11 0.7(17)
S1 C7 C12 C11 179.3(9)
O4 S2 C14 C15 -148.5(10)
O3 S2 C14 C15 -15.6(11)
N1 S2 C14 C15 98.8(11)
O4 S2 C14 C19 33.7(11)
O3 S2 C14 C19 166.6(8)
N1 S2 C14 C19 -79.0(9)
C19 C14 C15 C16 -2.9(18)
S2 C14 C15 C16 179.5(9)
C14 C15 C16 C17 4(2)
C15 C16 C17 C18 -2.1(19)
C15 C16 C17 C20 177.7(12)
C16 C17 C18 C19 -0.2(18)
C20 C17 C18 C19 179.9(11)
C17 C18 C19 C14 0.8(16)
C15 C14 C19 C18 0.8(16)
S2 C14 C19 C18 178.6(8)
C2 S3 C21 C26 -138.0(11)
C2 S3 C21 C22 43.1(13)
C26 C21 C22 C23 -3(2)
S3 C21 C22 C23 176.3(13)
C21 C22 C23 C24 2(3)
C22 C23 C24 C25 -2(2)
C22 C23 C24 C27 177.5(16)
C23 C24 C25 C26 3(2)
C27 C24 C25 C26 -176.2(15)
C22 C21 C26 C25 4(2)
S3 C21 C26 C25 -175.2(12)
C24 C25 C26 C21 -4(2)
C5 S4 C28 C29 100.4(10)
C5 S4 C28 C33 -82.4(10)
C33 C28 C29 C30 2.3(19)
S4 C28 C29 C30 179.5(10)
C28 C29 C30 C31 -1(2)
C29 C30 C31 C32 0(2)
C29 C30 C31 C34 177.6(13)
C30 C31 C32 C33 0(2)
C34 C31 C32 C33 -177.3(14)
C29 C28 C33 C32 -2.1(19)
S4 C28 C33 C32 -179.3(10)
C31 C32 C33 C28 1(2)

loop_
_platon_squeeze_void_nr
_platon_squeeze_void_average_x
_platon_squeeze_void_average_y
_platon_squeeze_void_average_z
_platon_squeeze_void_volume
_platon_squeeze_void_count_electrons
_platon_squeeze_void_content
1 0.000 0.000 0.574 17 2 ' '
2 0.250 0.064 0.709 271 80 ' '
3 0.500 0.000 0.074 17 2 ' '
4 0.750 -0.064 0.206 271 82 ' '
5 0.574 0.094 0.208 8 1 ' '
6 0.926 0.094 0.708 8 1 ' '
7 0.750 0.436 0.560 271 82 ' '
8 0.074 0.406 0.208 8 1 ' '
9 0.426 0.406 0.708 8 1 ' '
10 0.000 0.500 0.074 17 2 ' '
11 0.250 0.564 0.183 271 80 ' '
12 0.500 0.500 0.574 17 2 ' '
13 0.574 0.594 0.708 8 1 ' '
14 0.926 0.594 0.208 8 1 ' '
15 0.074 0.906 0.708 8 1 ' '
16 0.426 0.906 0.208 8 1 ' '
